data_4134022
loop_
_publ_author_name
'Carsch, Kurtis M.'
'Lukens, James T.'
'DiMucci, Ida M.'
'Iovan, Diana A.'
'Zheng, Shao-Liang'
'Lancaster, Kyle M.'
'Betley, Theodore A.'

_publ_section_title
;
 Electronic Structures and Reactivity Profiles of Aryl Nitrenoid-Bridged
 Dicopper Complexes.
;
_journal_name_full 'Journal of the American Chemical Society'
_journal_paper_doi 10.1021/jacs.9b09616
_journal_year 2020
_chemical_formula_sum 'C75 H95 Cu2 F6 K N7 O7'
_chemical_formula_weight 1486.75
_chemical_name_systematic '[K(222C)][(tBudmx)Cu2N(3,5-CF3C6H3)]'
_space_group_crystal_system monoclinic
_space_group_IT_number 14
_space_group_name_Hall '-P 2yn'
_space_group_name_H-M_alt 'P 1 21/n 1'
_atom_sites_solution_hydrogens geom
_audit_creation_method SHELXL-2014/7
_cell_angle_alpha 90
_cell_angle_beta 97.390(3)
_cell_angle_gamma 90
_cell_formula_units_Z 4
_cell_length_a 13.347(2)
_cell_length_b 41.261(6)
_cell_length_c 13.763(2)
_cell_measurement_reflns_used 3545
_cell_measurement_temperature 100(2)
_cell_measurement_theta_max 16.75
_cell_measurement_theta_min 2.23
_cell_volume 7516.5(19)
_computing_cell_refinement 'SAINT 8.35A (Bruker-AXS, 2015)'
_computing_data_collection 'APEX3 v2016.1.0 (Bruker-AXS, 2016)'
_computing_data_reduction 'SAINT 8.35A (Bruker-AXS, 2015)'
_computing_molecular_graphics 'Bruker SHELXTL (Sheldrick, 2015)'
_computing_publication_material 'Bruker SHELXT (Sheldrick, 2015)'
_computing_structure_refinement 'SHELXL-2014/7 (Sheldrick, 2014)'
_computing_structure_solution 'SHELXT-2014 (Sheldrick, 2015)'
_diffrn_ambient_temperature 100(2)
_diffrn_measured_fraction_theta_full 0.999
_diffrn_measured_fraction_theta_max 0.999
_diffrn_measurement_device_type 'Bruker APEXII CCD'
_diffrn_measurement_method 'omega and phi scans'
_diffrn_radiation_type MoK\a
_diffrn_radiation_wavelength 0.71073
_diffrn_reflns_av_R_equivalents 0.0689
_diffrn_reflns_av_unetI/netI 0.0398
_diffrn_reflns_Laue_measured_fraction_full 0.999
_diffrn_reflns_Laue_measured_fraction_max 0.999
_diffrn_reflns_limit_h_max 15
_diffrn_reflns_limit_h_min -15
_diffrn_reflns_limit_k_max 49
_diffrn_reflns_limit_k_min -49
_diffrn_reflns_limit_l_max 16
_diffrn_reflns_limit_l_min -16
_diffrn_reflns_number 111251
_diffrn_reflns_point_group_measured_fraction_full 0.999
_diffrn_reflns_point_group_measured_fraction_max 0.999
_diffrn_reflns_theta_full 25.064
_diffrn_reflns_theta_max 25.064
_diffrn_reflns_theta_min 0.987
_diffrn_source 'fine-focus sealed tube'
_exptl_absorpt_coefficient_mu 0.692
_exptl_absorpt_correction_T_max 0.7452
_exptl_absorpt_correction_T_min 0.5600
_exptl_absorpt_correction_type multi-scan
_exptl_absorpt_process_details SADABS
_exptl_crystal_colour purple
_exptl_crystal_density_diffrn 1.314
_exptl_crystal_description rod
_exptl_crystal_F_000 3124
_exptl_crystal_size_max 1.00
_exptl_crystal_size_mid 0.403
_exptl_crystal_size_min 0.229
_refine_diff_density_max 0.773
_refine_diff_density_min -0.438
_refine_diff_density_rms 0.059
_refine_ls_extinction_method none
_refine_ls_goodness_of_fit_ref 1.012
_refine_ls_hydrogen_treatment constr
_refine_ls_matrix_type full
_refine_ls_number_parameters 920
_refine_ls_number_reflns 13315
_refine_ls_number_restraints 45
_refine_ls_restrained_S_all 1.019
_refine_ls_R_factor_all 0.0561
_refine_ls_R_factor_gt 0.0402
_refine_ls_shift/su_max 0.002
_refine_ls_shift/su_mean 0.000
_refine_ls_structure_factor_coef Fsqd
_refine_ls_weighting_details 'w=1/[\s^2^(Fo^2^)+(0.0315P)^2^+10.0368P] where P=(Fo^2^+2Fc^2^)/3'
_refine_ls_weighting_scheme calc
_refine_ls_wR_factor_gt 0.0866
_refine_ls_wR_factor_ref 0.0932
_reflns_Friedel_coverage 0.000
_reflns_number_gt 10685
_reflns_number_total 13315
_reflns_threshold_expression 'I > 2\s(I)'
_cod_data_source_file ja9b09616_si_002.cif
_cod_data_source_block 9
_cod_original_cell_volume 7516(2)
_cod_original_sg_symbol_H-M 'P 21/n'
_cod_database_code 4134022
_shelx_shelxl_version_number 2014/7
_shelx_space_group_comment
;
The symmetry employed for this shelxl refinement is uniquely defined
by the following loop, which should always be used as a source of
symmetry information in preference to the above space-group names.
They are only intended as comments.
;

loop_
_space_group_symop_operation_xyz
'x, y, z'
'-x+1/2, y+1/2, -z+1/2'
'-x, -y, -z'
'x-1/2, -y-1/2, z-1/2'

loop_
_atom_site_label
_atom_site_type_symbol
_atom_site_fract_x
_atom_site_fract_y
_atom_site_fract_z
_atom_site_U_iso_or_equiv
_atom_site_adp_type
_atom_site_occupancy
_atom_site_site_symmetry_order
_atom_site_calc_flag
_atom_site_refinement_flags_posn
_atom_site_refinement_flags_adp
_atom_site_refinement_flags_occupancy
_atom_site_disorder_assembly
_atom_site_disorder_group
Cu1 Cu 0.83400(2) 0.63616(2) 0.02266(2) 0.01482(8) Uani 1 1 d . . . . .
Cu2 Cu 1.00563(2) 0.63826(2) 0.16776(2) 0.01463(8) Uani 1 1 d . . . . .
F1 F 0.80439(15) 0.72446(5) -0.23279(15) 0.0603(6) Uani 1 1 d . . . . .
F2 F 0.93533(18) 0.72564(6) -0.30762(13) 0.0638(6) Uani 1 1 d . . . . .
F3 F 0.89756(17) 0.76667(5) -0.22560(15) 0.0578(6) Uani 1 1 d . . . . .
O1 O 0.80552(13) 0.54352(4) 0.23001(11) 0.0169(4) Uani 1 1 d . . . . .
N1 N 0.82536(15) 0.59682(5) -0.06822(14) 0.0147(4) Uani 1 1 d . . . . .
N2 N 0.70542(15) 0.62525(5) 0.07133(14) 0.0149(4) Uani 1 1 d . . . . .
N3 N 1.06236(15) 0.59367(5) 0.19037(13) 0.0130(4) Uani 1 1 d . . . . .
N4 N 0.98608(15) 0.64323(5) 0.30910(14) 0.0138(4) Uani 1 1 d . . . . .
N5 N 0.94861(15) 0.66122(5) 0.05878(14) 0.0170(5) Uani 1 1 d . . . . .
C1 C 0.73492(18) 0.56676(6) 0.04814(16) 0.0143(5) Uani 1 1 d . . . . .
C2 C 0.80277(18) 0.56813(6) -0.02110(17) 0.0149(5) Uani 1 1 d . . . . .
C3 C 0.84441(19) 0.54149(6) -0.06746(18) 0.0193(6) Uani 1 1 d . . . . .
H3 H 0.8429 0.5194 -0.0485 0.023 Uiso 1 1 calc R U . . .
C4 C 0.8871(2) 0.55378(6) -0.14453(19) 0.0215(6) Uani 1 1 d . . . . .
H4 H 0.9198 0.5418 -0.1902 0.026 Uiso 1 1 calc R U . . .
C5 C 0.87347(18) 0.58786(6) -0.14367(17) 0.0165(5) Uani 1 1 d . . . . .
C6 C 0.90307(19) 0.61226(6) -0.21792(17) 0.0185(6) Uani 1 1 d . . . . .
C7 C 0.9227(2) 0.59463(7) -0.31183(18) 0.0264(6) Uani 1 1 d . . . . .
H7A H 0.9794 0.5796 -0.2968 0.040 Uiso 1 1 calc R U . . .
H7B H 0.9390 0.6105 -0.3603 0.040 Uiso 1 1 calc R U . . .
H7C H 0.8621 0.5825 -0.3383 0.040 Uiso 1 1 calc R U . . .
C8 C 1.0003(2) 0.62998(7) -0.17684(19) 0.0242(6) Uani 1 1 d . . . . .
H8A H 0.9934 0.6384 -0.1115 0.036 Uiso 1 1 calc R U . . .
H8B H 1.0122 0.6480 -0.2203 0.036 Uiso 1 1 calc R U . . .
H8C H 1.0573 0.6149 -0.1725 0.036 Uiso 1 1 calc R U . . .
C9 C 0.8168(2) 0.63658(7) -0.24350(19) 0.0241(6) Uani 1 1 d . . . . .
H9A H 0.7555 0.6250 -0.2708 0.036 Uiso 1 1 calc R U . . .
H9B H 0.8356 0.6521 -0.2919 0.036 Uiso 1 1 calc R U . . .
H9C H 0.8041 0.6482 -0.1842 0.036 Uiso 1 1 calc R U . . .
C10 C 0.68287(18) 0.59276(6) 0.08447(16) 0.0149(5) Uani 1 1 d . . . . .
C11 C 0.59396(19) 0.59066(7) 0.13074(18) 0.0197(6) Uani 1 1 d . . . . .
H11 H 0.5626 0.5714 0.1494 0.024 Uiso 1 1 calc R U . . .
C12 C 0.5621(2) 0.62162(7) 0.14328(19) 0.0232(6) Uani 1 1 d . . . . .
H12 H 0.5033 0.6280 0.1708 0.028 Uiso 1 1 calc R U . . .
C13 C 0.63347(19) 0.64262(6) 0.10724(18) 0.0200(6) Uani 1 1 d . . . . .
C14 C 0.6349(2) 0.67929(7) 0.1104(2) 0.0275(6) Uani 1 1 d D . . . .
C15 C 0.6472(4) 0.69232(10) 0.0080(3) 0.0403(11) Uani 0.830(6) 1 d D . P A 1
H15A H 0.7063 0.6822 -0.0150 0.060 Uiso 0.830(6) 1 calc R U P A 1
H15B H 0.6567 0.7159 0.0113 0.060 Uiso 0.830(6) 1 calc R U P A 1
H15C H 0.5866 0.6872 -0.0375 0.060 Uiso 0.830(6) 1 calc R U P A 1
C16 C 0.7259(3) 0.69012(9) 0.1833(3) 0.0375(11) Uani 0.830(6) 1 d D . P A 1
H16A H 0.7209 0.6806 0.2477 0.056 Uiso 0.830(6) 1 calc R U P A 1
H16B H 0.7262 0.7138 0.1886 0.056 Uiso 0.830(6) 1 calc R U P A 1
H16C H 0.7885 0.6829 0.1600 0.056 Uiso 0.830(6) 1 calc R U P A 1
C17 C 0.5377(4) 0.69243(14) 0.1423(5) 0.0569(17) Uani 0.830(6) 1 d D . P A 1
H17A H 0.4799 0.6849 0.0968 0.085 Uiso 0.830(6) 1 calc R U P A 1
H17B H 0.5395 0.7162 0.1422 0.085 Uiso 0.830(6) 1 calc R U P A 1
H17C H 0.5311 0.6847 0.2085 0.085 Uiso 0.830(6) 1 calc R U P A 1
C15' C 0.6955(17) 0.6976(5) 0.0400(16) 0.0403(11) Uani 0.170(6) 1 d D . P A 2
H15D H 0.7678 0.6938 0.0590 0.060 Uiso 0.170(6) 1 calc R U P A 2
H15E H 0.6813 0.7209 0.0432 0.060 Uiso 0.170(6) 1 calc R U P A 2
H15F H 0.6758 0.6898 -0.0270 0.060 Uiso 0.170(6) 1 calc R U P A 2
C16' C 0.6727(18) 0.6914(5) 0.2159(11) 0.0375(11) Uani 0.170(6) 1 d D . P A 2
H16D H 0.6240 0.6852 0.2601 0.056 Uiso 0.170(6) 1 calc R U P A 2
H16E H 0.6794 0.7150 0.2155 0.056 Uiso 0.170(6) 1 calc R U P A 2
H16F H 0.7384 0.6816 0.2385 0.056 Uiso 0.170(6) 1 calc R U P A 2
C17' C 0.5238(14) 0.6921(8) 0.093(3) 0.0569(17) Uani 0.170(6) 1 d D . P A 2
H17D H 0.4931 0.6859 0.0267 0.085 Uiso 0.170(6) 1 calc R U P A 2
H17E H 0.5238 0.7157 0.0989 0.085 Uiso 0.170(6) 1 calc R U P A 2
H17F H 0.4849 0.6825 0.1413 0.085 Uiso 0.170(6) 1 calc R U P A 2
C18 C 0.70635(18) 0.53379(6) 0.08020(17) 0.0154(5) Uani 1 1 d . . . . .
C19 C 0.64349(19) 0.51361(6) 0.01885(18) 0.0183(6) Uani 1 1 d . . . . .
H19 H 0.6206 0.5203 -0.0462 0.022 Uiso 1 1 calc R U . . .
C20 C 0.61378(19) 0.48376(6) 0.05136(19) 0.0200(6) Uani 1 1 d . . . . .
H20 H 0.5713 0.4701 0.0085 0.024 Uiso 1 1 calc R U . . .
C21 C 0.64597(19) 0.47393(6) 0.14599(19) 0.0188(6) Uani 1 1 d . . . . .
H21 H 0.6247 0.4535 0.1678 0.023 Uiso 1 1 calc R U . . .
C22 C 0.70922(18) 0.49336(6) 0.21052(18) 0.0164(5) Uani 1 1 d . . . . .
C23 C 0.73930(18) 0.52292(6) 0.17558(17) 0.0154(5) Uani 1 1 d . . . . .
C24 C 0.7484(2) 0.48150(6) 0.31336(18) 0.0204(6) Uani 1 1 d . . . . .
C25 C 0.6606(2) 0.46940(8) 0.3656(2) 0.0331(7) Uani 1 1 d . . . . .
H25A H 0.6131 0.4872 0.3712 0.050 Uiso 1 1 calc R U . . .
H25B H 0.6869 0.4616 0.4312 0.050 Uiso 1 1 calc R U . . .
H25C H 0.6257 0.4517 0.3277 0.050 Uiso 1 1 calc R U . . .
C26 C 0.8229(2) 0.45363(7) 0.3030(2) 0.0312(7) Uani 1 1 d . . . . .
H26A H 0.7871 0.4357 0.2671 0.047 Uiso 1 1 calc R U . . .
H26B H 0.8519 0.4462 0.3682 0.047 Uiso 1 1 calc R U . . .
H26C H 0.8771 0.4613 0.2670 0.047 Uiso 1 1 calc R U . . .
C27 C 0.80697(18) 0.50832(6) 0.37206(18) 0.0157(5) Uani 1 1 d . . . . .
C28 C 0.83780(18) 0.53611(6) 0.32655(17) 0.0147(5) Uani 1 1 d . . . . .
C29 C 0.90583(18) 0.55848(6) 0.37516(17) 0.0128(5) Uani 1 1 d . . . . .
C30 C 0.93676(18) 0.55354(6) 0.47436(17) 0.0152(5) Uani 1 1 d . . . . .
H30 H 0.9815 0.5686 0.5095 0.018 Uiso 1 1 calc R U . . .
C31 C 0.90339(19) 0.52703(6) 0.52283(18) 0.0186(6) Uani 1 1 d . . . . .
H31 H 0.9235 0.5244 0.5911 0.022 Uiso 1 1 calc R U . . .
C32 C 0.84081(19) 0.50446(6) 0.47172(18) 0.0182(6) Uani 1 1 d . . . . .
H32 H 0.8203 0.4859 0.5051 0.022 Uiso 1 1 calc R U . . .
C33 C 0.95100(18) 0.58478(6) 0.31923(16) 0.0133(5) Uani 1 1 d . . . . .
C34 C 1.01489(18) 0.57373(6) 0.25310(16) 0.0135(5) Uani 1 1 d . . . . .
C35 C 1.05154(19) 0.54161(6) 0.24711(18) 0.0189(6) Uani 1 1 d . . . . .
H35 H 1.0313 0.5232 0.2812 0.023 Uiso 1 1 calc R U . . .
C36 C 1.1216(2) 0.54224(6) 0.18287(18) 0.0212(6) Uani 1 1 d . . . . .
H36 H 1.1600 0.5244 0.1645 0.025 Uiso 1 1 calc R U . . .
C37 C 1.12602(19) 0.57462(6) 0.14877(17) 0.0166(5) Uani 1 1 d . . . . .
C38 C 1.1932(2) 0.58543(7) 0.07397(18) 0.0198(6) Uani 1 1 d . . . . .
C39 C 1.1573(2) 0.56794(7) -0.02333(18) 0.0276(7) Uani 1 1 d . . . . .
H39A H 1.1676 0.5445 -0.0147 0.041 Uiso 1 1 calc R U . . .
H39B H 1.1962 0.5758 -0.0743 0.041 Uiso 1 1 calc R U . . .
H39C H 1.0854 0.5724 -0.0427 0.041 Uiso 1 1 calc R U . . .
C40 C 1.3026(2) 0.57571(7) 0.1087(2) 0.0274(7) Uani 1 1 d . . . . .
H40A H 1.3273 0.5877 0.1685 0.041 Uiso 1 1 calc R U . . .
H40B H 1.3449 0.5808 0.0575 0.041 Uiso 1 1 calc R U . . .
H40C H 1.3058 0.5524 0.1223 0.041 Uiso 1 1 calc R U . . .
C41 C 1.1894(2) 0.62182(7) 0.0574(2) 0.0275(6) Uani 1 1 d . . . . .
H41A H 1.1202 0.6283 0.0327 0.041 Uiso 1 1 calc R U . . .
H41B H 1.2346 0.6277 0.0094 0.041 Uiso 1 1 calc R U . . .
H41C H 1.2111 0.6330 0.1195 0.041 Uiso 1 1 calc R U . . .
C42 C 0.93657(18) 0.61701(6) 0.34649(16) 0.0127(5) Uani 1 1 d . . . . .
C43 C 0.88875(19) 0.62806(6) 0.42675(18) 0.0172(5) Uani 1 1 d . . . . .
H43 H 0.8478 0.6156 0.4642 0.021 Uiso 1 1 calc R U . . .
C44 C 0.9130(2) 0.66026(6) 0.43982(18) 0.0213(6) Uani 1 1 d . . . . .
H44 H 0.8931 0.6742 0.4888 0.026 Uiso 1 1 calc R U . . .
C45 C 0.97334(19) 0.66872(6) 0.36641(18) 0.0174(5) Uani 1 1 d . . . . .
C46 C 1.0260(2) 0.70085(6) 0.3545(2) 0.0232(6) Uani 1 1 d . . . . .
C47 C 0.9733(2) 0.71936(7) 0.2658(2) 0.0331(7) Uani 1 1 d . . . . .
H47A H 0.9711 0.7058 0.2071 0.050 Uiso 1 1 calc R U . . .
H47B H 1.0109 0.7393 0.2564 0.050 Uiso 1 1 calc R U . . .
H47C H 0.9044 0.7249 0.2771 0.050 Uiso 1 1 calc R U . . .
C48 C 1.1367(2) 0.69441(7) 0.3397(2) 0.0356(7) Uani 1 1 d . . . . .
H48A H 1.1705 0.6826 0.3964 0.053 Uiso 1 1 calc R U . . .
H48B H 1.1713 0.7151 0.3332 0.053 Uiso 1 1 calc R U . . .
H48C H 1.1387 0.6815 0.2803 0.053 Uiso 1 1 calc R U . . .
C49 C 1.0236(3) 0.72187(7) 0.4454(2) 0.0360(8) Uani 1 1 d . . . . .
H49A H 0.9534 0.7268 0.4535 0.054 Uiso 1 1 calc R U . . .
H49B H 1.0604 0.7421 0.4378 0.054 Uiso 1 1 calc R U . . .
H49C H 1.0555 0.7102 0.5032 0.054 Uiso 1 1 calc R U . . .
C50 C 0.98410(19) 0.68568(6) 0.00869(18) 0.0190(6) Uani 1 1 d . . . . .
C51 C 0.9241(2) 0.70022(7) -0.07386(19) 0.0243(6) Uani 1 1 d . . . . .
H51 H 0.8542 0.6952 -0.0862 0.029 Uiso 1 1 calc R U . . .
C52 C 0.9649(2) 0.72128(7) -0.1357(2) 0.0262(6) Uani 1 1 d . . . . .
C53 C 1.0662(2) 0.73043(7) -0.1188(2) 0.0282(7) Uani 1 1 d . . . . .
H53 H 1.0946 0.7443 -0.1632 0.034 Uiso 1 1 calc R U . . .
C54 C 1.1241(2) 0.71877(7) -0.0354(2) 0.0235(6) Uani 1 1 d . . . . .
C55 C 1.0845(2) 0.69758(6) 0.02803(19) 0.0226(6) Uani 1 1 d . . . . .
H55 H 1.1257 0.6908 0.0860 0.027 Uiso 1 1 calc R U . . .
C56 C 0.9004(3) 0.73421(8) -0.2246(2) 0.0387(8) Uani 1 1 d . . . . .
C57 C 1.2313(2) 0.72885(7) -0.0117(2) 0.0329(7) Uani 1 1 d D . . . .
F4 F 1.26153(17) 0.74796(7) -0.08263(18) 0.0595(8) Uani 0.859(2) 1 d D . P B 1
F5 F 1.29470(16) 0.70438(6) -0.0064(2) 0.0660(9) Uani 0.859(2) 1 d D . P B 1
F6 F 1.24767(18) 0.74599(7) 0.06825(18) 0.0653(9) Uani 0.859(2) 1 d D . P B 1
F4' F 1.2981(10) 0.7206(4) -0.0691(9) 0.0595(8) Uani 0.141(2) 1 d D . P B 2
F5' F 1.2807(10) 0.7167(3) 0.0796(9) 0.0660(9) Uani 0.141(2) 1 d D . P B 2
F6' F 1.2512(11) 0.7605(3) 0.0041(11) 0.0653(9) Uani 0.141(2) 1 d D . P B 2
O2 O 0.35253(14) 0.58330(5) 0.43788(13) 0.0275(5) Uani 1 1 d . . . . .
O3 O 0.23170(13) 0.62680(5) 0.52819(14) 0.0260(4) Uani 1 1 d . . . . .
O4 O 0.55987(16) 0.65738(6) 0.47301(17) 0.0436(6) Uani 1 1 d . . . . .
O5 O 0.45378(16) 0.69333(5) 0.60348(16) 0.0400(5) Uani 1 1 d . . . . .
O6 O 0.58836(14) 0.58587(5) 0.69212(13) 0.0323(5) Uani 1 1 d . . . . .
O7 O 0.44226(14) 0.61353(5) 0.79721(13) 0.0346(5) Uani 1 1 d . . . . .
N6 N 0.57376(18) 0.58565(6) 0.47952(17) 0.0323(6) Uani 1 1 d . . . . .
N7 N 0.29652(19) 0.66366(6) 0.70312(17) 0.0304(6) Uani 1 1 d . . . . .
C58 C 0.5158(2) 0.55957(8) 0.4300(2) 0.0407(8) Uani 1 1 d . . . . .
H58A H 0.5018 0.5433 0.4793 0.049 Uiso 1 1 calc R U . . .
H58B H 0.5573 0.5489 0.3845 0.049 Uiso 1 1 calc R U . . .
C59 C 0.4164(3) 0.56999(9) 0.3725(2) 0.0428(9) Uani 1 1 d . . . . .
H59A H 0.4289 0.5864 0.3230 0.051 Uiso 1 1 calc R U . . .
H59B H 0.3829 0.5511 0.3379 0.051 Uiso 1 1 calc R U . . .
C60 C 0.2639(2) 0.59753(7) 0.3861(2) 0.0308(7) Uani 1 1 d . . . . .
H60A H 0.2338 0.5826 0.3341 0.037 Uiso 1 1 calc R U . . .
H60B H 0.2817 0.6180 0.3548 0.037 Uiso 1 1 calc R U . . .
C61 C 0.1902(2) 0.60420(7) 0.4551(2) 0.0278(7) Uani 1 1 d . . . . .
H61A H 0.1274 0.6132 0.4188 0.033 Uiso 1 1 calc R U . . .
H61B H 0.1729 0.5838 0.4868 0.033 Uiso 1 1 calc R U . . .
C62 C 0.1627(2) 0.63379(7) 0.5956(2) 0.0300(7) Uani 1 1 d . . . . .
H62A H 0.1623 0.6159 0.6433 0.036 Uiso 1 1 calc R U . . .
H62B H 0.0936 0.6361 0.5603 0.036 Uiso 1 1 calc R U . . .
C63 C 0.1944(2) 0.66455(7) 0.6479(2) 0.0331(7) Uani 1 1 d . . . . .
H63A H 0.1916 0.6823 0.5992 0.040 Uiso 1 1 calc R U . . .
H63B H 0.1454 0.6697 0.6938 0.040 Uiso 1 1 calc R U . . .
C64 C 0.6149(2) 0.60784(9) 0.4087(2) 0.0396(9) Uani 1 1 d . . . . .
H64A H 0.6740 0.5974 0.3850 0.048 Uiso 1 1 calc R U . . .
H64B H 0.5628 0.6111 0.3514 0.048 Uiso 1 1 calc R U . . .
C65 C 0.6458(2) 0.64003(9) 0.4515(3) 0.0432(9) Uani 1 1 d . . . . .
H65A H 0.6934 0.6370 0.5122 0.052 Uiso 1 1 calc R U . . .
H65B H 0.6808 0.6525 0.4045 0.052 Uiso 1 1 calc R U . . .
C66 C 0.5870(3) 0.68917(9) 0.5059(3) 0.0603(12) Uani 1 1 d . . . . .
H66A H 0.6220 0.7005 0.4564 0.072 Uiso 1 1 calc R U . . .
H66B H 0.6336 0.6881 0.5679 0.072 Uiso 1 1 calc R U . . .
C67 C 0.4933(3) 0.70738(9) 0.5217(3) 0.0552(11) Uani 1 1 d . . . . .
H67A H 0.5095 0.7305 0.5347 0.066 Uiso 1 1 calc R U . . .
H67B H 0.4428 0.7060 0.4625 0.066 Uiso 1 1 calc R U . . .
C68 C 0.3676(3) 0.71102(8) 0.6250(2) 0.0378(8) Uani 1 1 d . . . . .
H68A H 0.3123 0.7091 0.5700 0.045 Uiso 1 1 calc R U . . .
H68B H 0.3848 0.7342 0.6346 0.045 Uiso 1 1 calc R U . . .
C69 C 0.3347(3) 0.69714(8) 0.7170(2) 0.0419(8) Uani 1 1 d . . . . .
H69A H 0.3926 0.6974 0.7697 0.050 Uiso 1 1 calc R U . . .
H69B H 0.2809 0.7110 0.7381 0.050 Uiso 1 1 calc R U . . .
C70 C 0.6584(2) 0.57235(9) 0.5472(2) 0.0375(8) Uani 1 1 d . . . . .
H70A H 0.7100 0.5895 0.5621 0.045 Uiso 1 1 calc R U . . .
H70B H 0.6898 0.5544 0.5140 0.045 Uiso 1 1 calc R U . . .
C71 C 0.6279(2) 0.55985(8) 0.6422(2) 0.0372(8) Uani 1 1 d . . . . .
H71A H 0.5763 0.5426 0.6287 0.045 Uiso 1 1 calc R U . . .
H71B H 0.6873 0.5505 0.6832 0.045 Uiso 1 1 calc R U . . .
C72 C 0.5831(2) 0.57860(9) 0.7933(2) 0.0383(9) Uani 1 1 d . . . . .
H72A H 0.6514 0.5732 0.8264 0.046 Uiso 1 1 calc R U . . .
H72B H 0.5388 0.5596 0.7983 0.046 Uiso 1 1 calc R U . . .
C73 C 0.5430(2) 0.60674(9) 0.8417(2) 0.0412(9) Uani 1 1 d . . . . .
H73A H 0.5429 0.6021 0.9123 0.049 Uiso 1 1 calc R U . . .
H73B H 0.5866 0.6259 0.8356 0.049 Uiso 1 1 calc R U . . .
C74 C 0.3976(3) 0.63855(9) 0.8495(2) 0.0420(8) Uani 1 1 d . . . . .
H74A H 0.4415 0.6580 0.8541 0.050 Uiso 1 1 calc R U . . .
H74B H 0.3915 0.6311 0.9168 0.050 Uiso 1 1 calc R U . . .
C75 C 0.2937(2) 0.64728(8) 0.7975(2) 0.0369(8) Uani 1 1 d . . . . .
H75A H 0.2531 0.6272 0.7864 0.044 Uiso 1 1 calc R U . . .
H75B H 0.2594 0.6616 0.8407 0.044 Uiso 1 1 calc R U . . .
K1 K 0.43740(4) 0.62492(2) 0.59178(4) 0.02266(14) Uani 1 1 d . . . C 1

loop_
_atom_site_aniso_label
_atom_site_aniso_U_11
_atom_site_aniso_U_22
_atom_site_aniso_U_33
_atom_site_aniso_U_23
_atom_site_aniso_U_13
_atom_site_aniso_U_12
Cu1 0.01456(16) 0.01464(16) 0.01480(15) 0.00297(12) 0.00012(12) -0.00052(13)
Cu2 0.01495(16) 0.01588(17) 0.01264(15) 0.00356(12) 0.00022(12) -0.00082(13)
F1 0.0455(13) 0.0715(15) 0.0578(13) 0.0398(11) -0.0170(10) -0.0138(11)
F2 0.0873(17) 0.0791(16) 0.0238(10) 0.0106(10) 0.0030(10) 0.0129(13)
F3 0.0791(16) 0.0326(12) 0.0568(13) 0.0217(9) -0.0095(11) -0.0006(10)
O1 0.0195(10) 0.0156(9) 0.0135(8) 0.0045(7) -0.0059(7) -0.0057(7)
N1 0.0128(11) 0.0207(12) 0.0103(10) 0.0001(8) 0.0008(8) -0.0003(9)
N2 0.0131(11) 0.0164(11) 0.0146(10) 0.0014(8) -0.0007(8) 0.0014(9)
N3 0.0130(11) 0.0157(11) 0.0101(9) -0.0014(8) 0.0000(8) -0.0004(9)
N4 0.0140(11) 0.0131(11) 0.0134(10) 0.0009(8) -0.0019(8) 0.0008(8)
N5 0.0177(12) 0.0182(12) 0.0148(10) 0.0021(9) 0.0012(9) -0.0014(9)
C1 0.0116(12) 0.0180(14) 0.0110(11) 0.0004(10) -0.0074(9) -0.0012(10)
C2 0.0138(13) 0.0171(14) 0.0122(12) 0.0004(10) -0.0040(10) -0.0005(10)
C3 0.0194(14) 0.0159(14) 0.0217(13) -0.0003(11) -0.0006(11) 0.0015(11)
C4 0.0215(15) 0.0225(15) 0.0206(13) -0.0055(11) 0.0035(11) 0.0029(12)
C5 0.0128(13) 0.0226(14) 0.0131(12) -0.0009(10) -0.0017(10) -0.0024(11)
C6 0.0188(14) 0.0237(15) 0.0128(12) 0.0005(10) 0.0016(10) 0.0006(11)
C7 0.0266(16) 0.0374(18) 0.0156(13) 0.0012(12) 0.0044(11) 0.0030(13)
C8 0.0231(15) 0.0312(17) 0.0191(13) 0.0028(12) 0.0052(11) -0.0032(12)
C9 0.0244(15) 0.0288(16) 0.0193(13) 0.0064(12) 0.0042(11) -0.0006(12)
C10 0.0131(13) 0.0213(14) 0.0092(11) 0.0031(10) -0.0025(9) -0.0019(11)
C11 0.0167(14) 0.0254(15) 0.0170(13) 0.0043(11) 0.0022(10) -0.0024(11)
C12 0.0180(14) 0.0313(17) 0.0218(14) 0.0010(12) 0.0082(11) 0.0046(12)
C13 0.0181(14) 0.0239(15) 0.0178(13) 0.0001(11) 0.0019(10) 0.0041(11)
C14 0.0238(16) 0.0222(16) 0.0374(16) -0.0031(13) 0.0067(13) 0.0053(12)
C15 0.044(3) 0.023(2) 0.054(3) 0.0120(19) 0.003(2) 0.008(2)
C16 0.039(3) 0.024(2) 0.049(2) -0.0128(17) 0.0054(19) 0.0004(18)
C17 0.043(3) 0.028(2) 0.103(5) -0.017(4) 0.025(3) 0.0106(19)
C15' 0.044(3) 0.023(2) 0.054(3) 0.0120(19) 0.003(2) 0.008(2)
C16' 0.039(3) 0.024(2) 0.049(2) -0.0128(17) 0.0054(19) 0.0004(18)
C17' 0.043(3) 0.028(2) 0.103(5) -0.017(4) 0.025(3) 0.0106(19)
C18 0.0120(13) 0.0151(13) 0.0188(12) 0.0002(10) 0.0006(10) -0.0003(10)
C19 0.0160(13) 0.0217(15) 0.0166(13) -0.0016(11) -0.0007(10) 0.0001(11)
C20 0.0159(14) 0.0183(14) 0.0250(14) -0.0049(11) -0.0002(11) -0.0025(11)
C21 0.0144(13) 0.0143(14) 0.0278(14) 0.0011(11) 0.0027(11) -0.0010(11)
C22 0.0118(13) 0.0138(13) 0.0234(13) 0.0020(10) 0.0021(10) -0.0002(10)
C23 0.0111(13) 0.0176(14) 0.0165(12) -0.0017(10) -0.0021(10) -0.0025(10)
C24 0.0194(14) 0.0189(14) 0.0216(13) 0.0058(11) -0.0024(11) -0.0033(11)
C25 0.0316(17) 0.0365(18) 0.0302(16) 0.0113(13) -0.0006(13) -0.0176(14)
C26 0.0403(19) 0.0181(15) 0.0313(16) 0.0000(12) -0.0102(13) 0.0052(13)
C27 0.0126(13) 0.0141(13) 0.0203(13) 0.0022(10) 0.0019(10) 0.0001(10)
C28 0.0120(13) 0.0167(13) 0.0150(12) 0.0018(10) 0.0005(10) 0.0013(10)
C29 0.0119(12) 0.0120(13) 0.0149(12) 0.0003(10) 0.0032(10) 0.0023(10)
C30 0.0138(13) 0.0172(13) 0.0142(12) 0.0005(10) 0.0004(10) 0.0015(10)
C31 0.0215(14) 0.0220(15) 0.0122(12) 0.0041(10) 0.0018(10) 0.0046(11)
C32 0.0188(14) 0.0169(14) 0.0197(13) 0.0077(11) 0.0054(11) 0.0026(11)
C33 0.0107(12) 0.0180(14) 0.0097(11) 0.0010(10) -0.0044(9) -0.0008(10)
C34 0.0156(13) 0.0147(13) 0.0096(11) 0.0005(10) -0.0007(10) -0.0014(10)
C35 0.0225(14) 0.0155(14) 0.0183(13) -0.0001(10) 0.0017(11) -0.0013(11)
C36 0.0261(15) 0.0166(14) 0.0212(13) -0.0032(11) 0.0046(11) 0.0048(11)
C37 0.0159(13) 0.0207(14) 0.0124(12) -0.0030(10) -0.0011(10) 0.0000(11)
C38 0.0197(14) 0.0249(15) 0.0156(12) -0.0001(11) 0.0055(10) 0.0015(11)
C39 0.0280(16) 0.0399(18) 0.0153(13) -0.0022(12) 0.0040(12) 0.0020(14)
C40 0.0191(15) 0.0411(18) 0.0229(14) 0.0020(13) 0.0057(11) 0.0022(13)
C41 0.0281(16) 0.0310(17) 0.0264(15) 0.0041(13) 0.0146(12) 0.0010(13)
C42 0.0112(12) 0.0155(13) 0.0106(11) 0.0026(9) -0.0017(9) 0.0007(10)
C43 0.0151(13) 0.0191(14) 0.0177(12) 0.0015(10) 0.0032(10) 0.0026(11)
C44 0.0244(15) 0.0217(15) 0.0178(13) -0.0050(11) 0.0027(11) 0.0061(12)
C45 0.0171(13) 0.0165(14) 0.0170(12) 0.0003(10) -0.0043(10) 0.0039(11)
C46 0.0261(15) 0.0150(14) 0.0273(15) -0.0039(11) -0.0017(12) -0.0028(11)
C47 0.046(2) 0.0179(15) 0.0345(17) 0.0045(13) -0.0002(14) -0.0017(14)
C48 0.0331(18) 0.0249(17) 0.0486(19) -0.0042(14) 0.0050(15) -0.0112(14)
C49 0.0420(19) 0.0224(17) 0.0408(18) -0.0108(14) -0.0054(15) -0.0019(14)
C50 0.0208(14) 0.0182(14) 0.0182(13) 0.0000(11) 0.0028(11) -0.0009(11)
C51 0.0247(15) 0.0224(15) 0.0253(14) 0.0024(12) 0.0013(12) -0.0023(12)
C52 0.0357(17) 0.0195(15) 0.0235(14) 0.0049(12) 0.0041(12) -0.0020(13)
C53 0.0394(18) 0.0182(15) 0.0292(15) 0.0038(12) 0.0128(13) -0.0045(13)
C54 0.0234(15) 0.0193(15) 0.0291(15) -0.0043(12) 0.0083(12) -0.0054(12)
C55 0.0237(15) 0.0205(15) 0.0230(14) -0.0006(11) 0.0008(11) 0.0008(12)
C56 0.047(2) 0.0327(19) 0.0351(18) 0.0140(14) 0.0019(15) -0.0035(16)
C57 0.0317(18) 0.0252(17) 0.0440(18) -0.0033(14) 0.0125(14) -0.0078(14)
F4 0.0370(14) 0.0788(19) 0.0628(16) 0.0261(14) 0.0067(11) -0.0277(13)
F5 0.0232(12) 0.0383(15) 0.134(3) -0.0057(16) 0.0013(14) 0.0017(11)
F6 0.0427(14) 0.104(2) 0.0503(16) -0.0474(16) 0.0096(13) -0.0326(15)
F4' 0.0370(14) 0.0788(19) 0.0628(16) 0.0261(14) 0.0067(11) -0.0277(13)
F5' 0.0232(12) 0.0383(15) 0.134(3) -0.0057(16) 0.0013(14) 0.0017(11)
F6' 0.0427(14) 0.104(2) 0.0503(16) -0.0474(16) 0.0096(13) -0.0326(15)
O2 0.0238(11) 0.0369(12) 0.0198(9) -0.0003(8) -0.0057(8) 0.0048(9)
O3 0.0157(10) 0.0272(11) 0.0349(11) -0.0014(9) 0.0026(8) -0.0033(8)
O4 0.0336(13) 0.0463(15) 0.0548(14) 0.0187(12) 0.0211(11) 0.0086(11)
O5 0.0373(13) 0.0344(13) 0.0514(14) 0.0087(10) 0.0175(11) -0.0096(10)
O6 0.0216(11) 0.0513(14) 0.0230(10) 0.0142(10) -0.0005(8) 0.0018(10)
O7 0.0234(11) 0.0604(15) 0.0188(10) 0.0043(10) -0.0024(8) -0.0088(10)
N6 0.0257(14) 0.0464(17) 0.0239(13) 0.0043(11) 0.0001(10) 0.0094(12)
N7 0.0368(15) 0.0298(14) 0.0264(13) -0.0028(11) 0.0112(11) -0.0073(11)
C58 0.041(2) 0.045(2) 0.0370(18) -0.0061(15) 0.0072(15) 0.0178(16)
C59 0.044(2) 0.055(2) 0.0265(16) -0.0162(15) -0.0049(14) 0.0106(17)
C60 0.0299(17) 0.0327(18) 0.0254(15) 0.0016(13) -0.0132(13) -0.0011(13)
C61 0.0194(15) 0.0285(17) 0.0318(16) 0.0052(13) -0.0109(12) -0.0063(12)
C62 0.0232(16) 0.0281(17) 0.0395(17) 0.0054(13) 0.0070(13) 0.0006(13)
C63 0.0276(17) 0.0327(18) 0.0410(18) 0.0081(14) 0.0118(14) 0.0025(14)
C64 0.0249(17) 0.074(3) 0.0218(15) 0.0097(16) 0.0100(13) 0.0145(16)
C65 0.0281(18) 0.057(2) 0.048(2) 0.0160(18) 0.0156(15) 0.0089(16)
C66 0.053(2) 0.039(2) 0.098(3) 0.019(2) 0.044(2) -0.0077(18)
C67 0.060(3) 0.040(2) 0.074(3) 0.0198(19) 0.041(2) -0.0019(18)
C68 0.043(2) 0.0256(17) 0.0467(19) -0.0078(14) 0.0151(16) -0.0071(15)
C69 0.054(2) 0.0361(19) 0.0379(18) -0.0112(15) 0.0138(16) -0.0143(16)
C70 0.0232(17) 0.053(2) 0.0353(17) 0.0056(15) 0.0005(13) 0.0113(15)
C71 0.0250(17) 0.047(2) 0.0377(18) 0.0166(15) -0.0054(14) 0.0054(15)
C72 0.0156(15) 0.071(2) 0.0251(15) 0.0288(16) -0.0085(12) -0.0087(15)
C73 0.0259(17) 0.077(3) 0.0187(15) 0.0102(16) -0.0042(13) -0.0111(17)
C74 0.043(2) 0.066(2) 0.0179(14) -0.0047(15) 0.0113(14) -0.0063(18)
C75 0.0377(19) 0.046(2) 0.0309(16) 0.0003(14) 0.0177(14) -0.0016(15)
K1 0.0171(3) 0.0342(3) 0.0160(3) 0.0033(2) -0.0004(2) -0.0057(3)

loop_
_atom_type_symbol
_atom_type_description
_atom_type_scat_dispersion_real
_atom_type_scat_dispersion_imag
_atom_type_scat_source
C C 0.0033 0.0016 'International Tables Vol C Tables 4.2.6.8 and 6.1.1.4'
H H 0.0000 0.0000 'International Tables Vol C Tables 4.2.6.8 and 6.1.1.4'
Cu Cu 0.3201 1.2651 'International Tables Vol C Tables 4.2.6.8 and 6.1.1.4'
F F 0.0171 0.0103 'International Tables Vol C Tables 4.2.6.8 and 6.1.1.4'
K K 0.2009 0.2494 'International Tables Vol C Tables 4.2.6.8 and 6.1.1.4'
N N 0.0061 0.0033 'International Tables Vol C Tables 4.2.6.8 and 6.1.1.4'
O O 0.0106 0.0060 'International Tables Vol C Tables 4.2.6.8 and 6.1.1.4'

loop_
_geom_angle_atom_site_label_1
_geom_angle_atom_site_label_2
_geom_angle_atom_site_label_3
_geom_angle
N5 Cu1 N2 139.24(9)
N5 Cu1 N1 125.78(9)
N2 Cu1 N1 92.49(8)
N5 Cu1 Cu2 40.00(6)
N2 Cu1 Cu2 115.24(6)
N1 Cu1 Cu2 115.56(6)
N5 Cu2 N3 134.81(8)
N5 Cu2 N4 129.90(9)
N3 Cu2 N4 92.13(8)
N5 Cu2 Cu1 40.20(6)
N3 Cu2 Cu1 109.68(6)
N4 Cu2 Cu1 119.41(6)
C23 O1 C28 119.14(19)
C5 N1 C2 106.2(2)
C5 N1 Cu1 134.26(17)
C2 N1 Cu1 112.74(15)
C13 N2 C10 106.8(2)
C13 N2 Cu1 134.26(18)
C10 N2 Cu1 118.44(16)
C37 N3 C34 106.3(2)
C37 N3 Cu2 136.27(17)
C34 N3 Cu2 116.37(15)
C45 N4 C42 106.8(2)
C45 N4 Cu2 133.96(17)
C42 N4 Cu2 113.81(15)
C50 N5 Cu2 131.67(18)
C50 N5 Cu1 127.80(17)
Cu2 N5 Cu1 99.80(10)
C2 C1 C10 127.3(2)
C2 C1 C18 116.8(2)
C10 C1 C18 115.7(2)
C1 C2 N1 123.1(2)
C1 C2 C3 126.9(2)
N1 C2 C3 109.0(2)
C4 C3 C2 106.8(2)
C4 C3 H3 126.6
C2 C3 H3 126.6
C3 C4 C5 107.2(2)
C3 C4 H4 126.4
C5 C4 H4 126.4
N1 C5 C4 110.7(2)
N1 C5 C6 121.9(2)
C4 C5 C6 127.3(2)
C5 C6 C8 110.4(2)
C5 C6 C9 109.5(2)
C8 C6 C9 110.4(2)
C5 C6 C7 109.8(2)
C8 C6 C7 108.0(2)
C9 C6 C7 108.7(2)
C6 C7 H7A 109.5
C6 C7 H7B 109.5
H7A C7 H7B 109.5
C6 C7 H7C 109.5
H7A C7 H7C 109.5
H7B C7 H7C 109.5
C6 C8 H8A 109.5
C6 C8 H8B 109.5
H8A C8 H8B 109.5
C6 C8 H8C 109.5
H8A C8 H8C 109.5
H8B C8 H8C 109.5
C6 C9 H9A 109.5
C6 C9 H9B 109.5
H9A C9 H9B 109.5
C6 C9 H9C 109.5
H9A C9 H9C 109.5
H9B C9 H9C 109.5
N2 C10 C1 124.4(2)
N2 C10 C11 108.9(2)
C1 C10 C11 126.4(2)
C12 C11 C10 107.0(2)
C12 C11 H11 126.5
C10 C11 H11 126.5
C11 C12 C13 107.0(2)
C11 C12 H12 126.5
C13 C12 H12 126.5
N2 C13 C12 110.3(2)
N2 C13 C14 122.5(2)
C12 C13 C14 127.2(2)
C13 C14 C17 110.9(3)
C13 C14 C15 109.0(3)
C17 C14 C15 109.6(3)
C13 C14 C15' 118.6(9)
C13 C14 C16 108.4(2)
C17 C14 C16 109.8(3)
C15 C14 C16 109.1(3)
C13 C14 C16' 110.4(8)
C15' C14 C16' 107.2(12)
C13 C14 C17' 108.9(13)
C15' C14 C17' 107.5(16)
C16' C14 C17' 103.0(14)
C14 C15 H15A 109.5
C14 C15 H15B 109.5
H15A C15 H15B 109.5
C14 C15 H15C 109.5
H15A C15 H15C 109.5
H15B C15 H15C 109.5
C14 C16 H16A 109.5
C14 C16 H16B 109.5
H16A C16 H16B 109.5
C14 C16 H16C 109.5
H16A C16 H16C 109.5
H16B C16 H16C 109.5
C14 C17 H17A 109.5
C14 C17 H17B 109.5
H17A C17 H17B 109.5
C14 C17 H17C 109.5
H17A C17 H17C 109.5
H17B C17 H17C 109.5
C14 C15' H15D 109.5
C14 C15' H15E 109.5
H15D C15' H15E 109.5
C14 C15' H15F 109.5
H15D C15' H15F 109.5
H15E C15' H15F 109.5
C14 C16' H16D 109.5
C14 C16' H16E 109.5
H16D C16' H16E 109.5
C14 C16' H16F 109.5
H16D C16' H16F 109.5
H16E C16' H16F 109.5
C14 C17' H17D 109.5
C14 C17' H17E 109.5
H17D C17' H17E 109.5
C14 C17' H17F 109.5
H17D C17' H17F 109.5
H17E C17' H17F 109.5
C19 C18 C23 118.0(2)
C19 C18 C1 121.6(2)
C23 C18 C1 120.4(2)
C20 C19 C18 120.8(2)
C20 C19 H19 119.6
C18 C19 H19 119.6
C21 C20 C19 119.9(2)
C21 C20 H20 120.0
C19 C20 H20 120.0
C20 C21 C22 121.4(2)
C20 C21 H21 119.3
C22 C21 H21 119.3
C23 C22 C21 117.5(2)
C23 C22 C24 121.5(2)
C21 C22 C24 120.9(2)
O1 C23 C22 123.2(2)
O1 C23 C18 114.4(2)
C22 C23 C18 122.3(2)
C22 C24 C27 110.5(2)
C22 C24 C25 110.3(2)
C27 C24 C25 111.0(2)
C22 C24 C26 107.6(2)
C27 C24 C26 107.3(2)
C25 C24 C26 110.0(2)
C24 C25 H25A 109.5
C24 C25 H25B 109.5
H25A C25 H25B 109.5
C24 C25 H25C 109.5
H25A C25 H25C 109.5
H25B C25 H25C 109.5
C24 C26 H26A 109.5
C24 C26 H26B 109.5
H26A C26 H26B 109.5
C24 C26 H26C 109.5
H26A C26 H26C 109.5
H26B C26 H26C 109.5
C28 C27 C32 117.3(2)
C28 C27 C24 121.3(2)
C32 C27 C24 121.1(2)
O1 C28 C27 122.8(2)
O1 C28 C29 114.6(2)
C27 C28 C29 122.5(2)
C30 C29 C28 117.7(2)
C30 C29 C33 121.5(2)
C28 C29 C33 120.6(2)
C31 C30 C29 121.1(2)
C31 C30 H30 119.5
C29 C30 H30 119.5
C32 C31 C30 119.9(2)
C32 C31 H31 120.1
C30 C31 H31 120.1
C31 C32 C27 121.4(2)
C31 C32 H32 119.3
C27 C32 H32 119.3
C34 C33 C42 126.8(2)
C34 C33 C29 114.6(2)
C42 C33 C29 118.1(2)
C33 C34 N3 124.8(2)
C33 C34 C35 125.8(2)
N3 C34 C35 109.0(2)
C36 C35 C34 106.8(2)
C36 C35 H35 126.6
C34 C35 H35 126.6
C35 C36 C37 107.0(2)
C35 C36 H36 126.5
C37 C36 H36 126.5
N3 C37 C36 110.8(2)
N3 C37 C38 125.5(2)
C36 C37 C38 123.7(2)
C37 C38 C41 112.4(2)
C37 C38 C40 109.6(2)
C41 C38 C40 108.6(2)
C37 C38 C39 107.8(2)
C41 C38 C39 109.4(2)
C40 C38 C39 109.0(2)
C38 C39 H39A 109.5
C38 C39 H39B 109.5
H39A C39 H39B 109.5
C38 C39 H39C 109.5
H39A C39 H39C 109.5
H39B C39 H39C 109.5
C38 C40 H40A 109.5
C38 C40 H40B 109.5
H40A C40 H40B 109.5
C38 C40 H40C 109.5
H40A C40 H40C 109.5
H40B C40 H40C 109.5
C38 C41 H41A 109.5
C38 C41 H41B 109.5
H41A C41 H41B 109.5
C38 C41 H41C 109.5
H41A C41 H41C 109.5
H41B C41 H41C 109.5
N4 C42 C33 123.2(2)
N4 C42 C43 108.6(2)
C33 C42 C43 127.1(2)
C44 C43 C42 106.9(2)
C44 C43 H43 126.6
C42 C43 H43 126.6
C43 C44 C45 106.9(2)
C43 C44 H44 126.5
C45 C44 H44 126.5
N4 C45 C44 110.8(2)
N4 C45 C46 121.8(2)
C44 C45 C46 127.3(2)
C45 C46 C49 110.4(2)
C45 C46 C47 110.5(2)
C49 C46 C47 108.3(2)
C45 C46 C48 109.2(2)
C49 C46 C48 109.1(2)
C47 C46 C48 109.3(2)
C46 C47 H47A 109.5
C46 C47 H47B 109.5
H47A C47 H47B 109.5
C46 C47 H47C 109.5
H47A C47 H47C 109.5
H47B C47 H47C 109.5
C46 C48 H48A 109.5
C46 C48 H48B 109.5
H48A C48 H48B 109.5
C46 C48 H48C 109.5
H48A C48 H48C 109.5
H48B C48 H48C 109.5
C46 C49 H49A 109.5
C46 C49 H49B 109.5
H49A C49 H49B 109.5
C46 C49 H49C 109.5
H49A C49 H49C 109.5
H49B C49 H49C 109.5
N5 C50 C55 123.4(2)
N5 C50 C51 121.6(2)
C55 C50 C51 114.9(2)
C52 C51 C50 121.9(3)
C52 C51 H51 119.0
C50 C51 H51 119.0
C51 C52 C53 121.4(3)
C51 C52 C56 119.8(3)
C53 C52 C56 118.8(3)
C54 C53 C52 118.0(3)
C54 C53 H53 121.0
C52 C53 H53 121.0
C53 C54 C55 121.6(3)
C53 C54 C57 120.2(3)
C55 C54 C57 118.2(3)
C54 C55 C50 121.8(2)
C54 C55 H55 119.1
C50 C55 H55 119.1
F1 C56 F2 106.6(3)
F1 C56 F3 105.9(3)
F2 C56 F3 105.6(2)
F1 C56 C52 113.9(2)
F2 C56 C52 112.1(3)
F3 C56 C52 112.1(3)
F6 C57 F5 109.5(3)
F4' C57 F6' 102.4(8)
F6 C57 F4 105.0(3)
F5 C57 F4 103.8(3)
F4' C57 F5' 99.5(8)
F6' C57 F5' 98.0(7)
F6 C57 C54 112.9(3)
F4' C57 C54 120.4(7)
F5 C57 C54 113.1(2)
F6' C57 C54 118.1(7)
F4 C57 C54 111.9(3)
F5' C57 C54 114.5(6)
C60 O2 C59 111.6(2)
C60 O2 K1 110.38(16)
C59 O2 K1 119.26(17)
C62 O3 C61 111.5(2)
C62 O3 K1 119.92(16)
C61 O3 K1 118.83(15)
C65 O4 C66 110.7(3)
C65 O4 K1 115.49(18)
C66 O4 K1 113.61(19)
C68 O5 C67 110.2(2)
C68 O5 K1 117.61(17)
C67 O5 K1 113.2(2)
C71 O6 C72 112.4(2)
C71 O6 K1 119.17(16)
C72 O6 K1 118.50(17)
C73 O7 C74 110.8(2)
C73 O7 K1 110.85(16)
C74 O7 K1 114.86(17)
C58 N6 C70 109.9(3)
C58 N6 C64 111.6(2)
C70 N6 C64 109.0(2)
C58 N6 K1 108.73(17)
C70 N6 K1 109.95(17)
C64 N6 K1 107.62(18)
C75 N7 C63 109.9(2)
C75 N7 C69 111.3(2)
C63 N7 C69 108.9(2)
C75 N7 K1 107.01(18)
C63 N7 K1 110.18(17)
C69 N7 K1 109.44(18)
N6 C58 C59 114.5(3)
N6 C58 H58A 108.6
C59 C58 H58A 108.6
N6 C58 H58B 108.6
C59 C58 H58B 108.6
H58A C58 H58B 107.6
O2 C59 C58 109.5(2)
O2 C59 H59A 109.8
C58 C59 H59A 109.8
O2 C59 H59B 109.8
C58 C59 H59B 109.8
H59A C59 H59B 108.2
O2 C60 C61 109.5(2)
O2 C60 H60A 109.8
C61 C60 H60A 109.8
O2 C60 H60B 109.8
C61 C60 H60B 109.8
H60A C60 H60B 108.2
O3 C61 C60 110.1(2)
O3 C61 H61A 109.7
C60 C61 H61A 109.7
O3 C61 H61B 109.7
C60 C61 H61B 109.7
H61A C61 H61B 108.2
O3 C62 C63 108.7(2)
O3 C62 H62A 110.0
C63 C62 H62A 110.0
O3 C62 H62B 110.0
C63 C62 H62B 110.0
H62A C62 H62B 108.3
N7 C63 C62 114.5(2)
N7 C63 H63A 108.6
C62 C63 H63A 108.6
N7 C63 H63B 108.6
C62 C63 H63B 108.6
H63A C63 H63B 107.6
C65 C64 N6 113.3(2)
C65 C64 H64A 108.9
N6 C64 H64A 108.9
C65 C64 H64B 108.9
N6 C64 H64B 108.9
H64A C64 H64B 107.7
O4 C65 C64 110.0(3)
O4 C65 H65A 109.7
C64 C65 H65A 109.7
O4 C65 H65B 109.7
C64 C65 H65B 109.7
H65A C65 H65B 108.2
O4 C66 C67 109.1(3)
O4 C66 H66A 109.9
C67 C66 H66A 109.9
O4 C66 H66B 109.9
C67 C66 H66B 109.9
H66A C66 H66B 108.3
O5 C67 C66 108.1(3)
O5 C67 H67A 110.1
C66 C67 H67A 110.1
O5 C67 H67B 110.1
C66 C67 H67B 110.1
H67A C67 H67B 108.4
O5 C68 C69 108.1(3)
O5 C68 H68A 110.1
C69 C68 H68A 110.1
O5 C68 H68B 110.1
C69 C68 H68B 110.1
H68A C68 H68B 108.4
N7 C69 C68 112.4(2)
N7 C69 H69A 109.1
C68 C69 H69A 109.1
N7 C69 H69B 109.1
C68 C69 H69B 109.1
H69A C69 H69B 107.9
N6 C70 C71 113.9(2)
N6 C70 H70A 108.8
C71 C70 H70A 108.8
N6 C70 H70B 108.8
C71 C70 H70B 108.8
H70A C70 H70B 107.7
O6 C71 C70 108.7(3)
O6 C71 H71A 110.0
C70 C71 H71A 110.0
O6 C71 H71B 110.0
C70 C71 H71B 110.0
H71A C71 H71B 108.3
O6 C72 C73 109.9(3)
O6 C72 H72A 109.7
C73 C72 H72A 109.7
O6 C72 H72B 109.7
C73 C72 H72B 109.7
H72A C72 H72B 108.2
O7 C73 C72 109.7(3)
O7 C73 H73A 109.7
C72 C73 H73A 109.7
O7 C73 H73B 109.7
C72 C73 H73B 109.7
H73A C73 H73B 108.2
O7 C74 C75 110.4(2)
O7 C74 H74A 109.6
C75 C74 H74A 109.6
O7 C74 H74B 109.6
C75 C74 H74B 109.6
H74A C74 H74B 108.1
N7 C75 C74 113.6(2)
N7 C75 H75A 108.8
C74 C75 H75A 108.8
N7 C75 H75B 108.8
C74 C75 H75B 108.8
H75A C75 H75B 107.7
O3 K1 O4 115.56(6)
O3 K1 O6 142.34(6)
O4 K1 O6 97.24(6)
O3 K1 O5 93.22(6)
O4 K1 O5 60.64(7)
O6 K1 O5 119.97(7)
O3 K1 O2 59.92(6)
O4 K1 O2 93.47(7)
O6 K1 O2 102.24(6)
O5 K1 O2 131.57(6)
O3 K1 O7 102.26(6)
O4 K1 O7 135.73(7)
O6 K1 O7 59.63(6)
O5 K1 O7 96.66(7)
O2 K1 O7 126.37(6)
O3 K1 N6 119.52(6)
O4 K1 N6 61.32(7)
O6 K1 N6 59.94(6)
O5 K1 N6 121.22(7)
O2 K1 N6 60.13(6)
O7 K1 N6 118.76(7)
O3 K1 N7 59.42(6)
O4 K1 N7 119.36(7)
O6 K1 N7 120.53(6)
O5 K1 N7 59.62(6)
O2 K1 N7 118.76(6)
O7 K1 N7 61.52(7)
N6 K1 N7 178.86(7)

loop_
_geom_bond_atom_site_label_1
_geom_bond_atom_site_label_2
_geom_bond_distance
Cu1 N5 1.860(2)
Cu1 N2 1.973(2)
Cu1 N1 2.044(2)
Cu1 Cu2 2.8400(5)
Cu2 N5 1.853(2)
Cu2 N3 1.998(2)
Cu2 N4 2.006(2)
F1 C56 1.334(4)
F2 C56 1.335(4)
F3 C56 1.340(4)
O1 C23 1.376(3)
O1 C28 1.377(3)
N1 C5 1.341(3)
N1 C2 1.401(3)
N2 C13 1.342(3)
N2 C10 1.391(3)
N3 C37 1.339(3)
N3 C34 1.402(3)
N4 C45 1.338(3)
N4 C42 1.400(3)
N5 C50 1.343(3)
C1 C2 1.398(3)
C1 C10 1.405(3)
C1 C18 1.495(3)
C2 C3 1.420(4)
C3 C4 1.364(4)
C3 H3 0.9500
C4 C5 1.418(4)
C4 H4 0.9500
C5 C6 1.522(3)
C6 C8 1.532(4)
C6 C9 1.534(4)
C6 C7 1.535(3)
C7 H7A 0.9800
C7 H7B 0.9800
C7 H7C 0.9800
C8 H8A 0.9800
C8 H8B 0.9800
C8 H8C 0.9800
C9 H9A 0.9800
C9 H9B 0.9800
C9 H9C 0.9800
C10 C11 1.420(3)
C11 C12 1.365(4)
C11 H11 0.9500
C12 C13 1.424(4)
C12 H12 0.9500
C13 C14 1.514(4)
C14 C17 1.522(5)
C14 C15 1.537(5)
C14 C15' 1.538(13)
C14 C16 1.539(5)
C14 C16' 1.557(13)
C14 C17' 1.563(15)
C15 H15A 0.9800
C15 H15B 0.9800
C15 H15C 0.9800
C16 H16A 0.9800
C16 H16B 0.9800
C16 H16C 0.9800
C17 H17A 0.9800
C17 H17B 0.9800
C17 H17C 0.9800
C15' H15D 0.9800
C15' H15E 0.9800
C15' H15F 0.9800
C16' H16D 0.9800
C16' H16E 0.9800
C16' H16F 0.9800
C17' H17D 0.9800
C17' H17E 0.9800
C17' H17F 0.9800
C18 C19 1.389(3)
C18 C23 1.403(3)
C19 C20 1.386(4)
C19 H19 0.9500
C20 C21 1.379(4)
C20 H20 0.9500
C21 C22 1.397(4)
C21 H21 0.9500
C22 C23 1.389(3)
C22 C24 1.525(3)
C24 C27 1.525(4)
C24 C25 1.535(4)
C24 C26 1.539(4)
C25 H25A 0.9800
C25 H25B 0.9800
C25 H25C 0.9800
C26 H26A 0.9800
C26 H26B 0.9800
C26 H26C 0.9800
C27 C28 1.394(3)
C27 C32 1.397(3)
C28 C29 1.403(3)
C29 C30 1.390(3)
C29 C33 1.501(3)
C30 C31 1.384(3)
C30 H30 0.9500
C31 C32 1.381(4)
C31 H31 0.9500
C32 H32 0.9500
C33 C34 1.401(3)
C33 C42 1.402(3)
C34 C35 1.419(3)
C35 C36 1.367(4)
C35 H35 0.9500
C36 C37 1.419(4)
C36 H36 0.9500
C37 C38 1.517(3)
C38 C41 1.518(4)
C38 C40 1.530(4)
C38 C39 1.542(4)
C39 H39A 0.9800
C39 H39B 0.9800
C39 H39C 0.9800
C40 H40A 0.9800
C40 H40B 0.9800
C40 H40C 0.9800
C41 H41A 0.9800
C41 H41B 0.9800
C41 H41C 0.9800
C42 C43 1.420(3)
C43 C44 1.374(4)
C43 H43 0.9500
C44 C45 1.414(4)
C44 H44 0.9500
C45 C46 1.519(4)
C46 C49 1.526(4)
C46 C47 1.532(4)
C46 C48 1.540(4)
C47 H47A 0.9800
C47 H47B 0.9800
C47 H47C 0.9800
C48 H48A 0.9800
C48 H48B 0.9800
C48 H48C 0.9800
C49 H49A 0.9800
C49 H49B 0.9800
C49 H49C 0.9800
C50 C55 1.420(4)
C50 C51 1.434(4)
C51 C52 1.376(4)
C51 H51 0.9500
C52 C53 1.393(4)
C52 C56 1.501(4)
C53 C54 1.386(4)
C53 H53 0.9500
C54 C55 1.387(4)
C54 C57 1.486(4)
C55 H55 0.9500
C57 F6 1.303(4)
C57 F4' 1.310(10)
C57 F5 1.313(4)
C57 F6' 1.346(10)
C57 F4 1.356(4)
C57 F5' 1.433(11)
O2 C60 1.426(3)
O2 C59 1.426(4)
O2 K1 2.8463(19)
O3 C62 1.419(3)
O3 C61 1.430(3)
O3 K1 2.7734(19)
O4 C65 1.415(4)
O4 C66 1.419(4)
O4 K1 2.797(2)
O5 C68 1.425(4)
O5 C67 1.426(4)
O5 K1 2.834(2)
O6 C71 1.413(4)
O6 C72 1.435(3)
O6 K1 2.801(2)
O7 C73 1.432(4)
O7 C74 1.432(4)
O7 K1 2.859(2)
N6 C58 1.444(4)
N6 C70 1.474(4)
N6 C64 1.492(4)
N6 K1 3.008(3)
N7 C75 1.469(4)
N7 C63 1.473(4)
N7 C69 1.476(4)
N7 K1 3.030(2)
C58 C59 1.517(4)
C58 H58A 0.9900
C58 H58B 0.9900
C59 H59A 0.9900
C59 H59B 0.9900
C60 C61 1.478(4)
C60 H60A 0.9900
C60 H60B 0.9900
C61 H61A 0.9900
C61 H61B 0.9900
C62 C63 1.493(4)
C62 H62A 0.9900
C62 H62B 0.9900
C63 H63A 0.9900
C63 H63B 0.9900
C64 C65 1.490(5)
C64 H64A 0.9900
C64 H64B 0.9900
C65 H65A 0.9900
C65 H65B 0.9900
C66 C67 1.499(5)
C66 H66A 0.9900
C66 H66B 0.9900
C67 H67A 0.9900
C67 H67B 0.9900
C68 C69 1.506(4)
C68 H68A 0.9900
C68 H68B 0.9900
C69 H69A 0.9900
C69 H69B 0.9900
C70 C71 1.510(4)
C70 H70A 0.9900
C70 H70B 0.9900
C71 H71A 0.9900
C71 H71B 0.9900
C72 C73 1.473(5)
C72 H72A 0.9900
C72 H72B 0.9900
C73 H73A 0.9900
C73 H73B 0.9900
C74 C75 1.519(5)
C74 H74A 0.9900
C74 H74B 0.9900
C75 H75A 0.9900
C75 H75B 0.9900

loop_
_geom_torsion_atom_site_label_1
_geom_torsion_atom_site_label_2
_geom_torsion_atom_site_label_3
_geom_torsion_atom_site_label_4
_geom_torsion
N3 Cu2 N5 C50 -106.7(2)
N4 Cu2 N5 C50 99.3(2)
Cu1 Cu2 N5 C50 -170.5(3)
N3 Cu2 N5 Cu1 63.88(14)
N4 Cu2 N5 Cu1 -90.13(12)
N2 Cu1 N5 C50 -120.4(2)
N1 Cu1 N5 C50 82.9(2)
Cu2 Cu1 N5 C50 171.1(3)
N2 Cu1 N5 Cu2 68.50(16)
N1 Cu1 N5 Cu2 -88.19(11)
C10 C1 C2 N1 -2.8(4)
C18 C1 C2 N1 170.7(2)
C10 C1 C2 C3 -170.6(2)
C18 C1 C2 C3 2.8(4)
C5 N1 C2 C1 -166.3(2)
Cu1 N1 C2 C1 38.3(3)
C5 N1 C2 C3 3.5(3)
Cu1 N1 C2 C3 -151.96(16)
C1 C2 C3 C4 166.3(2)
N1 C2 C3 C4 -3.0(3)
C2 C3 C4 C5 1.3(3)
C2 N1 C5 C4 -2.6(3)
Cu1 N1 C5 C4 145.0(2)
C2 N1 C5 C6 175.0(2)
Cu1 N1 C5 C6 -37.4(3)
C3 C4 C5 N1 0.8(3)
C3 C4 C5 C6 -176.6(2)
N1 C5 C6 C8 80.3(3)
C4 C5 C6 C8 -102.5(3)
N1 C5 C6 C9 -41.4(3)
C4 C5 C6 C9 135.8(3)
N1 C5 C6 C7 -160.8(2)
C4 C5 C6 C7 16.4(3)
C13 N2 C10 C1 173.7(2)
Cu1 N2 C10 C1 -13.0(3)
C13 N2 C10 C11 -0.4(3)
Cu1 N2 C10 C11 172.96(15)
C2 C1 C10 N2 -13.2(4)
C18 C1 C10 N2 173.2(2)
C2 C1 C10 C11 159.8(2)
C18 C1 C10 C11 -13.7(3)
N2 C10 C11 C12 1.3(3)
C1 C10 C11 C12 -172.6(2)
C10 C11 C12 C13 -1.7(3)
C10 N2 C13 C12 -0.7(3)
Cu1 N2 C13 C12 -172.52(18)
C10 N2 C13 C14 177.0(2)
Cu1 N2 C13 C14 5.3(4)
C11 C12 C13 N2 1.6(3)
C11 C12 C13 C14 -176.1(2)
N2 C13 C14 C17 172.7(3)
C12 C13 C14 C17 -9.9(4)
N2 C13 C14 C15 51.9(4)
C12 C13 C14 C15 -130.7(3)
N2 C13 C14 C15' 22.2(12)
C12 C13 C14 C15' -160.4(11)
N2 C13 C14 C16 -66.7(3)
C12 C13 C14 C16 110.7(3)
N2 C13 C14 C16' -102.1(10)
C12 C13 C14 C16' 75.3(10)
N2 C13 C14 C17' 145.5(14)
C12 C13 C14 C17' -37.1(14)
C2 C1 C18 C19 -72.2(3)
C10 C1 C18 C19 102.0(3)
C2 C1 C18 C23 110.5(3)
C10 C1 C18 C23 -75.2(3)
C23 C18 C19 C20 0.5(4)
C1 C18 C19 C20 -176.8(2)
C18 C19 C20 C21 0.6(4)
C19 C20 C21 C22 -0.6(4)
C20 C21 C22 C23 -0.5(4)
C20 C21 C22 C24 -177.0(2)
C28 O1 C23 C22 -5.5(3)
C28 O1 C23 C18 176.1(2)
C21 C22 C23 O1 -176.6(2)
C24 C22 C23 O1 -0.1(4)
C21 C22 C23 C18 1.6(4)
C24 C22 C23 C18 178.1(2)
C19 C18 C23 O1 176.7(2)
C1 C18 C23 O1 -5.9(3)
C19 C18 C23 C22 -1.6(4)
C1 C18 C23 C22 175.7(2)
C23 C22 C24 C27 9.2(3)
C21 C22 C24 C27 -174.5(2)
C23 C22 C24 C25 132.3(3)
C21 C22 C24 C25 -51.3(3)
C23 C22 C24 C26 -107.7(3)
C21 C22 C24 C26 68.6(3)
C22 C24 C27 C28 -13.8(3)
C25 C24 C27 C28 -136.6(2)
C26 C24 C27 C28 103.2(3)
C22 C24 C27 C32 172.9(2)
C25 C24 C27 C32 50.2(3)
C26 C24 C27 C32 -70.0(3)
C23 O1 C28 C27 0.5(3)
C23 O1 C28 C29 179.4(2)
C32 C27 C28 O1 -176.6(2)
C24 C27 C28 O1 9.9(4)
C32 C27 C28 C29 4.6(4)
C24 C27 C28 C29 -168.9(2)
O1 C28 C29 C30 176.2(2)
C27 C28 C29 C30 -4.9(4)
O1 C28 C29 C33 -9.7(3)
C27 C28 C29 C33 169.2(2)
C28 C29 C30 C31 1.5(4)
C33 C29 C30 C31 -172.5(2)
C29 C30 C31 C32 2.0(4)
C30 C31 C32 C27 -2.4(4)
C28 C27 C32 C31 -0.9(4)
C24 C27 C32 C31 172.7(2)
C30 C29 C33 C34 108.4(3)
C28 C29 C33 C34 -65.5(3)
C30 C29 C33 C42 -63.5(3)
C28 C29 C33 C42 122.6(2)
C42 C33 C34 N3 -11.5(4)
C29 C33 C34 N3 177.4(2)
C42 C33 C34 C35 160.4(2)
C29 C33 C34 C35 -10.7(3)
C37 N3 C34 C33 172.4(2)
Cu2 N3 C34 C33 -17.6(3)
C37 N3 C34 C35 -0.7(3)
Cu2 N3 C34 C35 169.41(15)
C33 C34 C35 C36 -171.9(2)
N3 C34 C35 C36 1.0(3)
C34 C35 C36 C37 -1.0(3)
C34 N3 C37 C36 0.0(3)
Cu2 N3 C37 C36 -167.05(18)
C34 N3 C37 C38 179.1(2)
Cu2 N3 C37 C38 12.0(4)
C35 C36 C37 N3 0.6(3)
C35 C36 C37 C38 -178.5(2)
N3 C37 C38 C41 5.9(3)
C36 C37 C38 C41 -175.1(2)
N3 C37 C38 C40 126.7(3)
C36 C37 C38 C40 -54.3(3)
N3 C37 C38 C39 -114.8(3)
C36 C37 C38 C39 64.2(3)
C45 N4 C42 C33 -165.9(2)
Cu2 N4 C42 C33 36.3(3)
C45 N4 C42 C43 2.7(3)
Cu2 N4 C42 C43 -155.01(16)
C34 C33 C42 N4 0.3(4)
C29 C33 C42 N4 171.1(2)
C34 C33 C42 C43 -166.3(2)
C29 C33 C42 C43 4.5(4)
N4 C42 C43 C44 -2.5(3)
C33 C42 C43 C44 165.6(2)
C42 C43 C44 C45 1.2(3)
C42 N4 C45 C44 -2.0(3)
Cu2 N4 C45 C44 149.26(19)
C42 N4 C45 C46 173.6(2)
Cu2 N4 C45 C46 -35.2(4)
C43 C44 C45 N4 0.5(3)
C43 C44 C45 C46 -174.8(2)
N4 C45 C46 C49 -163.4(2)
C44 C45 C46 C49 11.4(4)
N4 C45 C46 C47 76.8(3)
C44 C45 C46 C47 -108.4(3)
N4 C45 C46 C48 -43.5(3)
C44 C45 C46 C48 131.3(3)
Cu2 N5 C50 C55 5.8(4)
Cu1 N5 C50 C55 -162.4(2)
Cu2 N5 C50 C51 -178.82(19)
Cu1 N5 C50 C51 13.0(4)
N5 C50 C51 C52 -168.6(3)
C55 C50 C51 C52 7.1(4)
C50 C51 C52 C53 -2.4(4)
C50 C51 C52 C56 176.2(3)
C51 C52 C53 C54 -2.7(4)
C56 C52 C53 C54 178.8(3)
C52 C53 C54 C55 2.5(4)
C52 C53 C54 C57 -177.5(3)
C53 C54 C55 C50 2.7(4)
C57 C54 C55 C50 -177.3(2)
N5 C50 C55 C54 168.4(2)
C51 C50 C55 C54 -7.3(4)
C51 C52 C56 F1 2.7(4)
C53 C52 C56 F1 -178.7(3)
C51 C52 C56 F2 -118.5(3)
C53 C52 C56 F2 60.1(4)
C51 C52 C56 F3 122.9(3)
C53 C52 C56 F3 -58.5(4)
C53 C54 C57 F6 114.6(3)
C55 C54 C57 F6 -65.4(4)
C53 C54 C57 F4' -65.1(9)
C55 C54 C57 F4' 114.9(9)
C53 C54 C57 F5 -120.4(3)
C55 C54 C57 F5 59.6(4)
C53 C54 C57 F6' 61.5(8)
C55 C54 C57 F6' -118.5(8)
C53 C54 C57 F4 -3.7(4)
C55 C54 C57 F4 176.3(3)
C53 C54 C57 F5' 176.2(7)
C55 C54 C57 F5' -3.8(8)
C70 N6 C58 C59 169.5(3)
C64 N6 C58 C59 -69.5(3)
K1 N6 C58 C59 49.1(3)
C60 O2 C59 C58 171.9(3)
K1 O2 C59 C58 41.3(3)
N6 C58 C59 O2 -62.5(4)
C59 O2 C60 C61 167.2(3)
K1 O2 C60 C61 -57.7(2)
C62 O3 C61 C60 179.9(2)
K1 O3 C61 C60 -34.0(3)
O2 C60 C61 O3 61.8(3)
C61 O3 C62 C63 -161.5(2)
K1 O3 C62 C63 52.8(3)
C75 N7 C63 C62 -80.3(3)
C69 N7 C63 C62 157.5(2)
K1 N7 C63 C62 37.4(3)
O3 C62 C63 N7 -59.7(3)
C58 N6 C64 C65 161.5(3)
C70 N6 C64 C65 -76.9(3)
K1 N6 C64 C65 42.3(3)
C66 O4 C65 C64 -174.9(3)
K1 O4 C65 C64 54.2(3)
N6 C64 C65 O4 -67.0(3)
C65 O4 C66 C67 176.4(3)
K1 O4 C66 C67 -51.7(4)
C68 O5 C67 C66 176.7(3)
K1 O5 C67 C66 -49.2(4)
O4 C66 C67 O5 68.4(4)
C67 O5 C68 C69 -174.9(3)
K1 O5 C68 C69 53.3(3)
C75 N7 C69 C68 162.9(3)
C63 N7 C69 C68 -75.7(3)
K1 N7 C69 C68 44.8(3)
O5 C68 C69 N7 -66.6(4)
C58 N6 C70 C71 -78.5(3)
C64 N6 C70 C71 158.9(3)
K1 N6 C70 C71 41.2(3)
C72 O6 C71 C70 -164.1(2)
K1 O6 C71 C70 50.8(3)
N6 C70 C71 O6 -61.8(4)
C71 O6 C72 C73 179.1(2)
K1 O6 C72 C73 -35.5(3)
C74 O7 C73 C72 173.9(2)
K1 O7 C73 C72 -57.4(3)
O6 C72 C73 O7 62.4(3)
C73 O7 C74 C75 175.9(2)
K1 O7 C74 C75 49.3(3)
C63 N7 C75 C74 167.2(3)
C69 N7 C75 C74 -72.0(3)
K1 N7 C75 C74 47.5(3)
O7 C74 C75 N7 -68.7(4)
